data_4032023
loop_
_publ_author_name
'Della Sala, Paolo'
'Gaeta, Carmine'
'Navarra, Wanda'
'Talotta, Carmen'
'De Rosa, Margherita'
'Brancatelli, Giovanna'
'Geremia, Silvano'
'Capitelli, Francesco'
'Neri, Placido'

_publ_section_title
;
 Improved Synthesis of Larger Resorcinarenes.
;
_journal_issue 13
_journal_name_full 'The Journal of organic chemistry'
_journal_page_first 5726
_journal_page_last 5731
_journal_paper_doi 10.1021/acs.joc.6b00803
_journal_volume 81
_journal_year 2016
_chemical_formula_sum 'C60 H72 O12'
_chemical_formula_weight 985.17
_space_group_IT_number 14
_symmetry_cell_setting monoclinic
_symmetry_Int_Tables_number 14
_symmetry_space_group_name_Hall '-P 2ybc'
_symmetry_space_group_name_H-M 'P 1 21/c 1'
_atom_sites_solution_hydrogens geom
_audit_creation_date 2015-10-08T18:17:44-00:00
_audit_creation_method 'WinGX routine CIF_UPDATE'
_cell_angle_alpha 90
_cell_angle_beta 96.565(3)
_cell_angle_gamma 90
_cell_formula_units_Z 4
_cell_length_a 13.480(2)
_cell_length_b 15.1270(1)
_cell_length_c 25.7680(1)
_cell_measurement_reflns_used 11185
_cell_measurement_temperature 100(2)
_cell_measurement_theta_max 30.863
_cell_measurement_theta_min 1.712
_cell_volume 5219.9(8)
_computing_data_collection 'Elettra XRD1 Data Collection SW'
_computing_molecular_graphics Pymol
_computing_publication_material 'SHELXL-2014/7 (Sheldrick, 2014)'
_computing_structure_refinement 'SHELXL-2014/7 (Sheldrick, 2014)'
_computing_structure_solution 'SIR2011, updated version of SIR2008 (Burla et al., 2007)'
_diffrn_ambient_temperature 100(2)
_diffrn_measured_fraction_theta_full 0.99
_diffrn_measured_fraction_theta_max 0.97
_diffrn_measurement_device_type 'Dectris Pilatus 2M'
_diffrn_measurement_method 'CCD rotation images, thick slices'
_diffrn_radiation_monochromator Si111
_diffrn_radiation_source 'Elettra Synchrotron, Trieste (Italy)'
_diffrn_radiation_wavelength 0.8
_diffrn_reflns_av_R_equivalents 0.0394
_diffrn_reflns_av_unetI/netI 0.0326
_diffrn_reflns_Laue_measured_fraction_full 0.99
_diffrn_reflns_Laue_measured_fraction_max 0.97
_diffrn_reflns_limit_h_max 17
_diffrn_reflns_limit_h_min -17
_diffrn_reflns_limit_k_max 19
_diffrn_reflns_limit_k_min -19
_diffrn_reflns_limit_l_max 33
_diffrn_reflns_limit_l_min -33
_diffrn_reflns_number 48768
_diffrn_reflns_point_group_measured_fraction_full 0.99
_diffrn_reflns_point_group_measured_fraction_max 0.97
_diffrn_reflns_theta_full 28.685
_diffrn_reflns_theta_max 30.863
_diffrn_reflns_theta_min 1.712
_exptl_absorpt_coefficient_mu 0.111
_exptl_absorpt_correction_type none
_exptl_crystal_colour colorless
_exptl_crystal_density_diffrn 1.254
_exptl_crystal_description block
_exptl_crystal_F_000 2112
_exptl_crystal_size_max 0.2
_exptl_crystal_size_mid 0.15
_exptl_crystal_size_min 0.11
_refine_diff_density_max 0.45
_refine_diff_density_min -0.488
_refine_diff_density_rms 0.117
_refine_ls_extinction_coef 0.117(3)
_refine_ls_extinction_expression Fc^*^=kFc[1+0.001xFc^2^\l^3^/sin(2\q)]^-1/4^
_refine_ls_extinction_method 'SHELXL-2014/7 (Sheldrick 2014'
_refine_ls_goodness_of_fit_ref 1.155
_refine_ls_hydrogen_treatment constr
_refine_ls_matrix_type full
_refine_ls_number_parameters 668
_refine_ls_number_reflns 11185
_refine_ls_number_restraints 0
_refine_ls_restrained_S_all 1.155
_refine_ls_R_factor_all 0.0591
_refine_ls_R_factor_gt 0.058
_refine_ls_shift/su_max 0.024
_refine_ls_shift/su_mean 0.001
_refine_ls_structure_factor_coef Fsqd
_refine_ls_weighting_details 'w=1/[\s^2^(Fo^2^)+(0.0920P)^2^+1.4354P] where P=(Fo^2^+2Fc^2^)/3'
_refine_ls_weighting_scheme calc
_refine_ls_wR_factor_gt 0.1475
_refine_ls_wR_factor_ref 0.1484
_reflns_Friedel_coverage 0
_reflns_number_gt 10718
_reflns_number_total 11185
_reflns_threshold_expression 'I > 2\s(I)'
_cod_data_source_file jo6b00803_si_004.cif
_cod_data_source_block prova
_cod_original_cell_volume 5219.9(9)
_cod_original_sg_symbol_H-M 'P 21/c'
_cod_database_code 4032023
_shelx_estimated_absorpt_t_min 0.978
_shelx_estimated_absorpt_t_max 0.988

loop_
_symmetry_equiv_pos_as_xyz
'x, y, z'
'-x, y+1/2, -z+1/2'
'-x, -y, -z'
'x, -y-1/2, z-1/2'

loop_
_atom_site_label
_atom_site_type_symbol
_atom_site_fract_x
_atom_site_fract_y
_atom_site_fract_z
_atom_site_U_iso_or_equiv
_atom_site_adp_type
_atom_site_occupancy
_atom_site_site_symmetry_order
_atom_site_calc_flag
_atom_site_refinement_flags_posn
_atom_site_refinement_flags_adp
C1A C 0.38592(9) 0.68918(8) 0.75542(5) 0.0171(2) Uani 1 1 d . .
C1B C 0.28797(9) 0.65701(8) 0.74966(5) 0.0159(2) Uani 1 1 d . .
C1C C 0.21045(9) 0.70084(8) 0.77049(4) 0.0152(2) Uani 1 1 d . .
C1D C 0.23297(8) 0.77862(8) 0.79809(5) 0.0150(2) Uani 1 1 d . .
H1D H 0.1817 0.808 0.8138 0.018 Uiso 1 1 calc R U
C1E C 0.32860(9) 0.81465(8) 0.80327(5) 0.0151(2) Uani 1 1 d . .
C1F C 0.40338(8) 0.76973(8) 0.78106(5) 0.0163(2) Uani 1 1 d . .
C1G C 0.47021(10) 0.63851(9) 0.73592(5) 0.0226(3) Uani 1 1 d . .
H1G1 H 0.4531 0.5755 0.7337 0.034 Uiso 1 1 calc R U
H1G2 H 0.5311 0.6466 0.7601 0.034 Uiso 1 1 calc R U
H1G3 H 0.4814 0.6603 0.7013 0.034 Uiso 1 1 calc R U
C1I C 0.25305(10) 0.58845(9) 0.66817(5) 0.0222(3) Uani 1 1 d . .
H1I1 H 0.1908 0.6208 0.6583 0.033 Uiso 1 1 calc R U
H1I2 H 0.2491 0.5303 0.6513 0.033 Uiso 1 1 calc R U
H1I3 H 0.3091 0.6217 0.6568 0.033 Uiso 1 1 calc R U
C1M C 0.51936(11) 0.85688(11) 0.74286(6) 0.0303(3) Uani 1 1 d . .
H1M1 H 0.5244 0.818 0.7128 0.045 Uiso 1 1 calc R U
H1M2 H 0.5824 0.8888 0.7513 0.045 Uiso 1 1 calc R U
H1M3 H 0.4651 0.8994 0.7343 0.045 Uiso 1 1 calc R U
C1Z C 0.35388(9) 0.90013(8) 0.83258(5) 0.0165(2) Uani 1 1 d . .
H1Z1 H 0.4146 0.8911 0.8575 0.02 Uiso 1 1 calc R U
H1Z2 H 0.3688 0.9464 0.8074 0.02 Uiso 1 1 calc R U
C2A C 0.11662(9) 1.01453(8) 0.86593(5) 0.0165(2) Uani 1 1 d . .
C2B C 0.19995(9) 0.99272(8) 0.84085(5) 0.0161(2) Uani 1 1 d . .
C2C C 0.27029(8) 0.93144(8) 0.86202(5) 0.0146(2) Uani 1 1 d . .
C2D C 0.25632(8) 0.89293(8) 0.90966(5) 0.0145(2) Uani 1 1 d . .
H2D H 0.3043 0.8514 0.9245 0.017 Uiso 1 1 calc R U
C2E C 0.17529(8) 0.91253(8) 0.93639(5) 0.0136(2) Uani 1 1 d . .
C2F C 0.10524(8) 0.97325(8) 0.91342(5) 0.0145(2) Uani 1 1 d . .
C2G C 0.03919(10) 1.07770(9) 0.84123(5) 0.0226(3) Uani 1 1 d . .
H2G1 H -0.0272 1.058 0.8483 0.034 Uiso 1 1 calc R U
H2G2 H 0.0421 1.0794 0.8034 0.034 Uiso 1 1 calc R U
H2G3 H 0.0522 1.1369 0.8559 0.034 Uiso 1 1 calc R U
C2I C 0.24935(11) 1.11439(9) 0.79253(6) 0.0258(3) Uani 1 1 d . .
H2I1 H 0.2079 1.1538 0.8112 0.039 Uiso 1 1 calc R U
H2I2 H 0.2504 1.1356 0.7567 0.039 Uiso 1 1 calc R U
H2I3 H 0.3175 1.1137 0.8104 0.039 Uiso 1 1 calc R U
C2M C -0.05596(9) 0.93118(9) 0.92846(5) 0.0209(3) Uani 1 1 d . .
H2M1 H -0.0793 0.93 0.891 0.031 Uiso 1 1 calc R U
H2M2 H -0.1114 0.9476 0.948 0.031 Uiso 1 1 calc R U
H2M3 H -0.0311 0.8725 0.9396 0.031 Uiso 1 1 calc R U
C2Z C 0.16230(8) 0.86872(8) 0.98817(5) 0.0147(2) Uani 1 1 d . .
H2Z1 H 0.1232 0.9085 1.0086 0.018 Uiso 1 1 calc R U
H2Z2 H 0.1236 0.8135 0.9814 0.018 Uiso 1 1 calc R U
C3A C 0.41184(8) 0.89565(8) 1.07390(4) 0.0138(2) Uani 1 1 d . .
C3B C 0.44096(8) 0.80703(8) 1.07955(4) 0.0137(2) Uani 1 1 d . .
C3C C 0.38368(9) 0.73856(8) 1.05573(4) 0.0142(2) Uani 1 1 d . .
C3D C 0.29329(9) 0.76050(8) 1.02642(5) 0.0145(2) Uani 1 1 d . .
H3D H 0.2531 0.7145 1.0101 0.017 Uiso 1 1 calc R U
C3E C 0.26026(8) 0.84714(8) 1.02035(4) 0.0137(2) Uani 1 1 d . .
C3F C 0.32085(8) 0.91395(7) 1.04408(4) 0.0134(2) Uani 1 1 d . .
C3G C 0.47330(9) 0.96810(8) 1.10161(5) 0.0171(2) Uani 1 1 d . .
H3G1 H 0.5188 0.9926 1.0783 0.026 Uiso 1 1 calc R U
H3G2 H 0.5121 0.944 1.1329 0.026 Uiso 1 1 calc R U
H3G3 H 0.429 1.0149 1.1117 0.026 Uiso 1 1 calc R U
C3I C 0.61590(9) 0.78838(9) 1.08800(5) 0.0216(3) Uani 1 1 d . .
H3I1 H 0.6051 0.7569 1.0546 0.032 Uiso 1 1 calc R U
H3I2 H 0.67 0.7598 1.1106 0.032 Uiso 1 1 calc R U
H3I3 H 0.634 0.8499 1.0818 0.032 Uiso 1 1 calc R U
C3M C 0.32735(10) 1.05754(8) 1.00710(5) 0.0218(3) Uani 1 1 d . .
H3M1 H 0.4003 1.0563 1.0146 0.033 Uiso 1 1 calc R U
H3M2 H 0.3032 1.1179 1.0115 0.033 Uiso 1 1 calc R U
H3M3 H 0.3081 1.0382 0.9711 0.033 Uiso 1 1 calc R U
C3Z C 0.41742(9) 0.64329(8) 1.06206(5) 0.0176(2) Uani 1 1 d . .
H3Z1 H 0.4901 0.6422 1.0734 0.021 Uiso 1 1 calc R U
H3Z2 H 0.3834 0.6156 1.09 0.021 Uiso 1 1 calc R U
C4A C 0.42814(8) 0.55339(8) 0.92366(5) 0.0151(2) Uani 1 1 d . .
C4B C 0.35796(8) 0.48528(8) 0.92318(5) 0.0141(2) Uani 1 1 d . .
C4C C 0.30799(8) 0.46674(7) 0.96631(5) 0.0138(2) Uani 1 1 d . .
C4D C 0.32866(8) 0.51929(8) 1.01068(5) 0.0148(2) Uani 1 1 d . .
H4D H 0.2954 0.5072 1.0405 0.018 Uiso 1 1 calc R U
C4E C 0.39640(8) 0.58887(8) 1.01273(5) 0.0148(2) Uani 1 1 d . .
C4F C 0.44513(8) 0.60515(8) 0.96882(5) 0.0153(2) Uani 1 1 d . .
C4G C 0.48753(10) 0.56669(9) 0.87829(5) 0.0211(3) Uani 1 1 d . .
H4G1 H 0.4917 0.5107 0.8595 0.032 Uiso 1 1 calc R U
H4G2 H 0.5549 0.5869 0.8912 0.032 Uiso 1 1 calc R U
H4G3 H 0.4547 0.6112 0.8546 0.032 Uiso 1 1 calc R U
C4I C 0.26970(11) 0.46459(11) 0.83974(5) 0.0277(3) Uani 1 1 d . .
H4I1 H 0.2049 0.4692 0.8533 0.042 Uiso 1 1 calc R U
H4I2 H 0.264 0.4245 0.8097 0.042 Uiso 1 1 calc R U
H4I3 H 0.2905 0.5232 0.8289 0.042 Uiso 1 1 calc R U
C4M C 0.48441(10) 0.74935(8) 0.94216(6) 0.0226(3) Uani 1 1 d . .
H4M1 H 0.4436 0.7322 0.9098 0.034 Uiso 1 1 calc R U
H4M2 H 0.5429 0.7825 0.9337 0.034 Uiso 1 1 calc R U
H4M3 H 0.4448 0.7864 0.9632 0.034 Uiso 1 1 calc R U
C4Z C 0.23460(8) 0.39164(8) 0.96548(5) 0.0155(2) Uani 1 1 d . .
H4Z1 H 0.2357 0.3681 1.0014 0.019 Uiso 1 1 calc R U
H4Z2 H 0.2569 0.3437 0.9433 0.019 Uiso 1 1 calc R U
C5A C -0.03799(9) 0.37128(8) 0.90516(5) 0.0159(2) Uani 1 1 d . .
C5B C 0.06149(9) 0.35181(8) 0.92357(4) 0.0143(2) Uani 1 1 d . .
C5C C 0.12781(8) 0.41598(8) 0.94536(4) 0.0135(2) Uani 1 1 d . .
C5D C 0.09262(8) 0.50207(8) 0.94791(4) 0.0141(2) Uani 1 1 d . .
H5D H 0.1365 0.5465 0.9632 0.017 Uiso 1 1 calc R U
C5E C -0.00454(9) 0.52558(8) 0.92885(4) 0.0141(2) Uani 1 1 d . .
C5F C -0.06884(8) 0.45940(8) 0.90735(4) 0.0152(2) Uani 1 1 d . .
C5G C -0.10818(10) 0.29892(9) 0.88404(5) 0.0217(3) Uani 1 1 d . .
H5G1 H -0.1773 0.3175 0.8861 0.033 Uiso 1 1 calc R U
H5G2 H -0.0943 0.2451 0.9048 0.033 Uiso 1 1 calc R U
H5G3 H -0.0986 0.2871 0.8475 0.033 Uiso 1 1 calc R U
C5I C 0.09487(10) 0.21281(8) 0.96343(5) 0.0223(3) Uani 1 1 d . .
H5I1 H 0.1404 0.2386 0.9918 0.033 Uiso 1 1 calc R U
H5I2 H 0.117 0.1528 0.9561 0.033 Uiso 1 1 calc R U
H5I3 H 0.0272 0.2105 0.9738 0.033 Uiso 1 1 calc R U
C5M C -0.18952(10) 0.48620(10) 0.83433(5) 0.0246(3) Uani 1 1 d . .
H5M1 H -0.1421 0.5259 0.8199 0.037 Uiso 1 1 calc R U
H5M2 H -0.2576 0.5085 0.8254 0.037 Uiso 1 1 calc R U
H5M3 H -0.1841 0.4269 0.8196 0.037 Uiso 1 1 calc R U
C5Z C -0.03780(9) 0.62033(8) 0.93110(5) 0.0160(2) Uani 1 1 d . .
H5Z1 H 0.0077 0.652 0.9577 0.019 Uiso 1 1 calc R U
H5Z2 H -0.1056 0.622 0.9423 0.019 Uiso 1 1 calc R U
C6A C -0.11783(9) 0.77378(8) 0.81533(5) 0.0174(2) Uani 1 1 d . .
C6B C -0.11375(8) 0.73031(8) 0.86341(5) 0.0147(2) Uani 1 1 d . .
C6C C -0.03940(8) 0.66840(8) 0.87916(5) 0.0142(2) Uani 1 1 d . .
C6D C 0.03200(8) 0.65118(8) 0.84556(5) 0.0150(2) Uani 1 1 d . .
H6D H 0.0832 0.6095 0.8559 0.018 Uiso 1 1 calc R U
C6E C 0.03132(8) 0.69285(8) 0.79716(5) 0.0149(2) Uani 1 1 d . .
C6F C -0.04416(9) 0.75427(8) 0.78301(5) 0.0167(2) Uani 1 1 d . .
C6G C -0.20091(10) 0.83751(9) 0.79796(6) 0.0247(3) Uani 1 1 d . .
H6G1 H -0.2431 0.8127 0.768 0.037 Uiso 1 1 calc R U
H6G2 H -0.1724 0.8937 0.7879 0.037 Uiso 1 1 calc R U
H6G3 H -0.2413 0.8476 0.8267 0.037 Uiso 1 1 calc R U
C6I C -0.00325(12) 0.87766(10) 0.73396(6) 0.0278(3) Uani 1 1 d . .
H6I1 H -0.029 0.9165 0.7598 0.042 Uiso 1 1 calc R U
H6I2 H -0.0165 0.9043 0.6992 0.042 Uiso 1 1 calc R U
H6I3 H 0.0689 0.8699 0.7428 0.042 Uiso 1 1 calc R U
C6M C -0.27350(9) 0.69964(10) 0.88778(6) 0.0242(3) Uani 1 1 d . .
H6M1 H -0.3077 0.7139 0.8532 0.036 Uiso 1 1 calc R U
H6M2 H -0.3174 0.7135 0.9145 0.036 Uiso 1 1 calc R U
H6M3 H -0.2568 0.6366 0.8893 0.036 Uiso 1 1 calc R U
C6Z C 0.10506(9) 0.66487(8) 0.76026(5) 0.0173(2) Uani 1 1 d . .
H6Z1 H 0.0776 0.6825 0.7245 0.021 Uiso 1 1 calc R U
H6Z2 H 0.109 0.5995 0.7608 0.021 Uiso 1 1 calc R U
O1H O 0.26785(7) 0.57754(6) 0.72368(4) 0.0198(2) Uani 1 1 d . .
O1L O 0.49917(6) 0.80504(7) 0.78686(4) 0.0218(2) Uani 1 1 d . .
O2H O 0.20890(7) 1.02696(6) 0.79158(3) 0.0213(2) Uani 1 1 d . .
O2L O 0.02292(6) 0.99461(6) 0.93825(4) 0.0174(2) Uani 1 1 d . .
O3H O 0.52625(6) 0.78620(6) 1.11279(3) 0.0168(2) Uani 1 1 d . .
O3L O 0.28449(6) 0.99971(6) 1.04212(4) 0.0179(2) Uani 1 1 d . .
O4H O 0.34221(7) 0.43087(6) 0.87969(3) 0.0191(2) Uani 1 1 d . .
O4L O 0.51653(6) 0.67174(6) 0.97110(4) 0.0197(2) Uani 1 1 d . .
O5H O 0.09488(7) 0.26596(6) 0.91762(3) 0.0178(2) Uani 1 1 d . .
O5L O -0.16713(6) 0.48215(6) 0.89016(4) 0.0201(2) Uani 1 1 d . .
O6H O -0.05152(8) 0.79384(6) 0.73415(4) 0.0238(2) Uani 1 1 d . .
O6L O -0.18375(6) 0.75076(6) 0.89706(4) 0.0185(2) Uani 1 1 d . .

loop_
_atom_site_aniso_label
_atom_site_aniso_U_11
_atom_site_aniso_U_22
_atom_site_aniso_U_33
_atom_site_aniso_U_23
_atom_site_aniso_U_13
_atom_site_aniso_U_12
C1A 0.0170(5) 0.0200(6) 0.0146(5) 0.0017(4) 0.0032(4) 0.0032(4)
C1B 0.0210(6) 0.0140(5) 0.0129(5) -0.0003(4) 0.0031(4) -0.0002(4)
C1C 0.0162(5) 0.0172(6) 0.0124(5) -0.0001(4) 0.0026(4) -0.0030(4)
C1D 0.0137(5) 0.0172(6) 0.0145(5) -0.0023(4) 0.0031(4) -0.0006(4)
C1E 0.0149(5) 0.0168(5) 0.0134(5) -0.0004(4) 0.0010(4) -0.0014(4)
C1F 0.0122(5) 0.0211(6) 0.0154(5) 0.0013(4) 0.0011(4) -0.0007(4)
C1G 0.0192(6) 0.0252(6) 0.0241(6) -0.0018(5) 0.0058(5) 0.0056(5)
C1I 0.0263(6) 0.0240(6) 0.0169(6) -0.0052(5) 0.0051(5) -0.0034(5)
C1M 0.0209(6) 0.0346(8) 0.0369(8) 0.0044(6) 0.0102(6) -0.0050(5)
C1Z 0.0140(5) 0.0178(6) 0.0178(5) -0.0032(4) 0.0021(4) -0.0032(4)
C2A 0.0173(5) 0.0133(5) 0.0174(6) -0.0014(4) -0.0048(4) 0.0015(4)
C2B 0.0195(6) 0.0148(5) 0.0130(5) -0.0009(4) -0.0022(4) -0.0023(4)
C2C 0.0134(5) 0.0146(5) 0.0150(5) -0.0038(4) -0.0014(4) -0.0025(4)
C2D 0.0120(5) 0.0148(5) 0.0160(5) -0.0011(4) -0.0018(4) 0.0016(4)
C2E 0.0123(5) 0.0124(5) 0.0153(5) -0.0018(4) -0.0014(4) -0.0003(4)
C2F 0.0123(5) 0.0132(5) 0.0171(5) -0.0035(4) -0.0017(4) 0.0008(4)
C2G 0.0232(6) 0.0207(6) 0.0221(6) 0.0025(5) -0.0047(5) 0.0068(5)
C2I 0.0318(7) 0.0222(7) 0.0230(6) 0.0044(5) 0.0012(5) -0.0051(5)
C2M 0.0133(5) 0.0206(6) 0.0284(6) -0.0030(5) 0.0007(5) 0.0009(4)
C2Z 0.0120(5) 0.0155(5) 0.0164(5) 0.0007(4) 0.0007(4) 0.0008(4)
C3A 0.0145(5) 0.0143(5) 0.0129(5) -0.0014(4) 0.0026(4) -0.0006(4)
C3B 0.0131(5) 0.0162(6) 0.0114(5) -0.0003(4) -0.0001(4) 0.0018(4)
C3C 0.0160(5) 0.0133(5) 0.0130(5) -0.0003(4) 0.0002(4) 0.0021(4)
C3D 0.0150(5) 0.0137(5) 0.0143(5) -0.0010(4) -0.0009(4) -0.0007(4)
C3E 0.0128(5) 0.0158(5) 0.0124(5) 0.0010(4) 0.0016(4) 0.0013(4)
C3F 0.0149(5) 0.0121(5) 0.0138(5) 0.0002(4) 0.0036(4) 0.0012(4)
C3G 0.0172(5) 0.0154(5) 0.0184(6) -0.0028(4) 0.0001(4) -0.0017(4)
C3I 0.0145(5) 0.0270(6) 0.0227(6) -0.0027(5) -0.0002(5) 0.0035(5)
C3M 0.0239(6) 0.0143(6) 0.0261(6) 0.0044(5) -0.0011(5) -0.0025(5)
C3Z 0.0217(6) 0.0122(5) 0.0175(6) -0.0006(4) -0.0044(4) 0.0027(4)
C4A 0.0134(5) 0.0145(5) 0.0172(5) 0.0027(4) 0.0003(4) 0.0028(4)
C4B 0.0131(5) 0.0135(5) 0.0152(5) -0.0011(4) -0.0012(4) 0.0031(4)
C4C 0.0113(5) 0.0118(5) 0.0177(5) 0.0011(4) -0.0009(4) 0.0026(4)
C4D 0.0141(5) 0.0146(5) 0.0155(5) 0.0014(4) 0.0005(4) 0.0035(4)
C4E 0.0146(5) 0.0121(5) 0.0167(5) -0.0003(4) -0.0028(4) 0.0043(4)
C4F 0.0118(5) 0.0121(5) 0.0210(6) 0.0019(4) -0.0022(4) 0.0013(4)
C4G 0.0208(6) 0.0222(6) 0.0210(6) 0.0020(5) 0.0060(5) -0.0003(5)
C4I 0.0265(7) 0.0380(8) 0.0170(6) -0.0032(6) -0.0044(5) 0.0030(6)
C4M 0.0211(6) 0.0148(6) 0.0327(7) 0.0043(5) 0.0059(5) 0.0001(5)
C4Z 0.0133(5) 0.0119(5) 0.0208(6) 0.0009(4) 0.0005(4) 0.0008(4)
C5A 0.0157(5) 0.0182(6) 0.0140(5) 0.0000(4) 0.0020(4) -0.0027(4)
C5B 0.0169(5) 0.0122(5) 0.0142(5) 0.0009(4) 0.0031(4) 0.0003(4)
C5C 0.0130(5) 0.0147(5) 0.0130(5) 0.0013(4) 0.0023(4) 0.0006(4)
C5D 0.0145(5) 0.0140(5) 0.0137(5) 0.0004(4) 0.0016(4) -0.0005(4)
C5E 0.0149(5) 0.0154(5) 0.0124(5) 0.0014(4) 0.0036(4) 0.0023(4)
C5F 0.0118(5) 0.0210(6) 0.0129(5) 0.0011(4) 0.0015(4) 0.0013(4)
C5G 0.0193(6) 0.0211(6) 0.0239(6) -0.0019(5) -0.0010(5) -0.0052(5)
C5I 0.0271(6) 0.0144(6) 0.0245(6) 0.0028(5) -0.0004(5) -0.0015(5)
C5M 0.0208(6) 0.0325(7) 0.0190(6) -0.0015(5) -0.0043(5) 0.0049(5)
C5Z 0.0173(5) 0.0162(6) 0.0148(5) 0.0005(4) 0.0033(4) 0.0043(4)
C6A 0.0170(5) 0.0151(5) 0.0191(6) -0.0003(4) -0.0024(4) 0.0005(4)
C6B 0.0127(5) 0.0148(5) 0.0165(5) -0.0022(4) 0.0012(4) -0.0001(4)
C6C 0.0132(5) 0.0138(5) 0.0153(5) -0.0008(4) 0.0005(4) -0.0007(4)
C6D 0.0122(5) 0.0161(5) 0.0165(5) -0.0008(4) 0.0003(4) -0.0001(4)
C6E 0.0141(5) 0.0158(5) 0.0148(5) -0.0031(4) 0.0017(4) -0.0057(4)
C6F 0.0203(6) 0.0153(5) 0.0139(5) -0.0004(4) -0.0009(4) -0.0040(4)
C6G 0.0242(6) 0.0238(6) 0.0249(6) 0.0046(5) -0.0017(5) 0.0075(5)
C6I 0.0354(7) 0.0243(7) 0.0244(7) 0.0078(5) 0.0061(6) -0.0039(6)
C6M 0.0144(6) 0.0299(7) 0.0289(7) 0.0016(5) 0.0050(5) 0.0013(5)
C6Z 0.0177(5) 0.0189(6) 0.0158(5) -0.0053(4) 0.0039(4) -0.0059(4)
O1H 0.0288(5) 0.0148(4) 0.0167(4) -0.0030(3) 0.0066(3) -0.0013(3)
O1L 0.0119(4) 0.0286(5) 0.0252(5) -0.0014(4) 0.0028(3) -0.0027(3)
O2H 0.0293(5) 0.0197(4) 0.0139(4) 0.0021(3) -0.0012(3) -0.0029(4)
O2L 0.0130(4) 0.0165(4) 0.0225(4) -0.0049(3) 0.0014(3) 0.0025(3)
O3H 0.0140(4) 0.0203(4) 0.0150(4) -0.0005(3) -0.0028(3) 0.0016(3)
O3L 0.0170(4) 0.0124(4) 0.0246(5) 0.0007(3) 0.0036(3) 0.0024(3)
O4H 0.0215(4) 0.0186(4) 0.0163(4) -0.0043(3) -0.0019(3) 0.0017(3)
O4L 0.0159(4) 0.0140(4) 0.0282(5) 0.0019(4) -0.0023(3) -0.0023(3)
O5H 0.0223(4) 0.0120(4) 0.0190(4) -0.0010(3) 0.0022(3) 0.0004(3)
O5L 0.0126(4) 0.0293(5) 0.0177(4) -0.0013(4) -0.0007(3) 0.0041(3)
O6H 0.0343(5) 0.0210(5) 0.0157(4) 0.0034(4) 0.0003(4) -0.0023(4)
O6L 0.0143(4) 0.0199(4) 0.0216(4) -0.0017(3) 0.0039(3) 0.0036(3)

loop_
_atom_type_symbol
_atom_type_description
_atom_type_scat_dispersion_real
_atom_type_scat_dispersion_imag
_atom_type_scat_source
C C 0.0043 0.0021 'International Tables Vol C Tables 4.2.6.8 and 6.1.1.4'
O O 0.0142 0.0079 'International Tables Vol C Tables 4.2.6.8 and 6.1.1.4'
H H 0 0 'International Tables Vol C Tables 4.2.6.8 and 6.1.1.4'

loop_
_geom_angle_atom_site_label_1
_geom_angle_atom_site_label_2
_geom_angle_atom_site_label_3
_geom_angle
C1F C1A C1B 117.43(11)
C1F C1A C1G 120.74(11)
C1B C1A C1G 121.82(12)
O1H C1B C1C 118.92(11)
O1H C1B C1A 118.84(11)
C1C C1B C1A 122.21(11)
C1D C1C C1B 118.00(11)
C1D C1C C6Z 122.56(11)
C1B C1C C6Z 119.38(11)
C1C C1D C1E 121.75(11)
C1C C1D H1D 119.1
C1E C1D H1D 119.1
C1D C1E C1F 118.40(11)
C1D C1E C1Z 122.32(11)
C1F C1E C1Z 119.28(10)
O1L C1F C1E 118.41(11)
O1L C1F C1A 119.45(11)
C1E C1F C1A 122.08(11)
C1A C1G H1G1 109.5
C1A C1G H1G2 109.5
H1G1 C1G H1G2 109.5
C1A C1G H1G3 109.5
H1G1 C1G H1G3 109.5
H1G2 C1G H1G3 109.5
O1H C1I H1I1 109.5
O1H C1I H1I2 109.5
H1I1 C1I H1I2 109.5
O1H C1I H1I3 109.5
H1I1 C1I H1I3 109.5
H1I2 C1I H1I3 109.5
O1L C1M H1M1 109.5
O1L C1M H1M2 109.5
H1M1 C1M H1M2 109.5
O1L C1M H1M3 109.5
H1M1 C1M H1M3 109.5
H1M2 C1M H1M3 109.5
C2C C1Z C1E 112.38(10)
C2C C1Z H1Z1 109.1
C1E C1Z H1Z1 109.1
C2C C1Z H1Z2 109.1
C1E C1Z H1Z2 109.1
H1Z1 C1Z H1Z2 107.9
C2F C2A C2B 118.27(11)
C2F C2A C2G 120.98(11)
C2B C2A C2G 120.69(11)
O2H C2B C2C 118.69(11)
O2H C2B C2A 119.52(11)
C2C C2B C2A 121.55(11)
C2D C2C C2B 118.03(11)
C2D C2C C1Z 119.85(11)
C2B C2C C1Z 121.85(11)
C2E C2D C2C 122.82(11)
C2E C2D H2D 118.6
C2C C2D H2D 118.6
C2D C2E C2F 117.48(11)
C2D C2E C2Z 121.28(10)
C2F C2E C2Z 121.23(11)
O2L C2F C2A 118.38(10)
O2L C2F C2E 119.79(11)
C2A C2F C2E 121.82(11)
C2A C2G H2G1 109.5
C2A C2G H2G2 109.5
H2G1 C2G H2G2 109.5
C2A C2G H2G3 109.5
H2G1 C2G H2G3 109.5
H2G2 C2G H2G3 109.5
O2H C2I H2I1 109.5
O2H C2I H2I2 109.5
H2I1 C2I H2I2 109.5
O2H C2I H2I3 109.5
H2I1 C2I H2I3 109.5
H2I2 C2I H2I3 109.5
O2L C2M H2M1 109.5
O2L C2M H2M2 109.5
H2M1 C2M H2M2 109.5
O2L C2M H2M3 109.5
H2M1 C2M H2M3 109.5
H2M2 C2M H2M3 109.5
C3E C2Z C2E 113.26(9)
C3E C2Z H2Z1 108.9
C2E C2Z H2Z1 108.9
C3E C2Z H2Z2 108.9
C2E C2Z H2Z2 108.9
H2Z1 C2Z H2Z2 107.7
C3F C3A C3B 117.69(10)
C3F C3A C3G 121.17(10)
C3B C3A C3G 121.05(10)
O3H C3B C3C 118.78(10)
O3H C3B C3A 118.94(10)
C3C C3B C3A 122.13(10)
C3B C3C C3D 117.83(11)
C3B C3C C3Z 121.06(10)
C3D C3C C3Z 121.10(10)
C3E C3D C3C 122.27(11)
C3E C3D H3D 118.9
C3C C3D H3D 118.9
C3D C3E C3F 118.06(10)
C3D C3E C2Z 120.97(10)
C3F C3E C2Z 120.96(10)
O3L C3F C3E 118.36(10)
O3L C3F C3A 119.32(10)
C3E C3F C3A 122.00(11)
C3A C3G H3G1 109.5
C3A C3G H3G2 109.5
H3G1 C3G H3G2 109.5
C3A C3G H3G3 109.5
H3G1 C3G H3G3 109.5
H3G2 C3G H3G3 109.5
O3H C3I H3I1 109.5
O3H C3I H3I2 109.5
H3I1 C3I H3I2 109.5
O3H C3I H3I3 109.5
H3I1 C3I H3I3 109.5
H3I2 C3I H3I3 109.5
O3L C3M H3M1 109.5
O3L C3M H3M2 109.5
H3M1 C3M H3M2 109.5
O3L C3M H3M3 109.5
H3M1 C3M H3M3 109.5
H3M2 C3M H3M3 109.5
C4E C3Z C3C 113.70(10)
C4E C3Z H3Z1 108.8
C3C C3Z H3Z1 108.8
C4E C3Z H3Z2 108.8
C3C C3Z H3Z2 108.8
H3Z1 C3Z H3Z2 107.7
C4B C4A C4F 117.78(11)
C4B C4A C4G 120.76(11)
C4F C4A C4G 121.36(11)
O4H C4B C4C 118.82(11)
O4H C4B C4A 119.05(11)
C4C C4B C4A 122.00(11)
C4B C4C C4D 118.05(11)
C4B C4C C4Z 121.19(11)
C4D C4C C4Z 120.76(11)
C4E C4D C4C 122.11(11)
C4E C4D H4D 118.9
C4C C4D H4D 118.9
C4D C4E C4F 118.12(11)
C4D C4E C3Z 120.18(11)
C4F C4E C3Z 121.69(11)
O4L C4F C4E 118.83(11)
O4L C4F C4A 119.16(11)
C4E C4F C4A 121.92(11)
C4A C4G H4G1 109.5
C4A C4G H4G2 109.5
H4G1 C4G H4G2 109.5
C4A C4G H4G3 109.5
H4G1 C4G H4G3 109.5
H4G2 C4G H4G3 109.5
O4H C4I H4I1 109.5
O4H C4I H4I2 109.5
H4I1 C4I H4I2 109.5
O4H C4I H4I3 109.5
H4I1 C4I H4I3 109.5
H4I2 C4I H4I3 109.5
O4L C4M H4M1 109.5
O4L C4M H4M2 109.5
H4M1 C4M H4M2 109.5
O4L C4M H4M3 109.5
H4M1 C4M H4M3 109.5
H4M2 C4M H4M3 109.5
C4C C4Z C5C 114.70(9)
C4C C4Z H4Z1 108.6
C5C C4Z H4Z1 108.6
C4C C4Z H4Z2 108.6
C5C C4Z H4Z2 108.6
H4Z1 C4Z H4Z2 107.6
C5F C5A C5B 117.62(11)
C5F C5A C5G 121.95(11)
C5B C5A C5G 120.42(11)
O5H C5B C5C 119.66(10)
O5H C5B C5A 117.95(10)
C5C C5B C5A 122.34(11)
C5D C5C C5B 117.70(10)
C5D C5C C4Z 121.76(10)
C5B C5C C4Z 120.54(10)
C5C C5D C5E 122.37(11)
C5C C5D H5D 118.8
C5E C5D H5D 118.8
C5D C5E C5F 118.24(11)
C5D C5E C5Z 120.16(11)
C5F C5E C5Z 121.59(10)
O5L C5F C5E 118.31(11)
O5L C5F C5A 119.95(11)
C5E C5F C5A 121.67(11)
C5A C5G H5G1 109.5
C5A C5G H5G2 109.5
H5G1 C5G H5G2 109.5
C5A C5G H5G3 109.5
H5G1 C5G H5G3 109.5
H5G2 C5G H5G3 109.5
O5H C5I H5I1 109.5
O5H C5I H5I2 109.5
H5I1 C5I H5I2 109.5
O5H C5I H5I3 109.5
H5I1 C5I H5I3 109.5
H5I2 C5I H5I3 109.5
O5L C5M H5M1 109.5
O5L C5M H5M2 109.5
H5M1 C5M H5M2 109.5
O5L C5M H5M3 109.5
H5M1 C5M H5M3 109.5
H5M2 C5M H5M3 109.5
C5E C5Z C6C 113.31(10)
C5E C5Z H5Z1 108.9
C6C C5Z H5Z1 108.9
C5E C5Z H5Z2 108.9
C6C C5Z H5Z2 108.9
H5Z1 C5Z H5Z2 107.7
C6B C6A C6F 118.02(11)
C6B C6A C6G 121.12(11)
C6F C6A C6G 120.82(11)
O6L C6B C6C 118.97(11)
O6L C6B C6A 119.23(10)
C6C C6B C6A 121.79(11)
C6D C6C C6B 117.97(11)
C6D C6C C5Z 121.14(10)
C6B C6C C5Z 120.89(10)
C6C C6D C6E 122.49(11)
C6C C6D H6D 118.8
C6E C6D H6D 118.8
C6F C6E C6D 117.65(11)
C6F C6E C6Z 122.28(11)
C6D C6E C6Z 119.84(11)
O6H C6F C6E 119.92(11)
O6H C6F C6A 117.87(11)
C6E C6F C6A 122.08(11)
C6A C6G H6G1 109.5
C6A C6G H6G2 109.5
H6G1 C6G H6G2 109.5
C6A C6G H6G3 109.5
H6G1 C6G H6G3 109.5
H6G2 C6G H6G3 109.5
O6H C6I H6I1 109.5
O6H C6I H6I2 109.5
H6I1 C6I H6I2 109.5
O6H C6I H6I3 109.5
H6I1 C6I H6I3 109.5
H6I2 C6I H6I3 109.5
O6L C6M H6M1 109.5
O6L C6M H6M2 109.5
H6M1 C6M H6M2 109.5
O6L C6M H6M3 109.5
H6M1 C6M H6M3 109.5
H6M2 C6M H6M3 109.5
C6E C6Z C1C 117.41(10)
C6E C6Z H6Z1 107.9
C1C C6Z H6Z1 107.9
C6E C6Z H6Z2 107.9
C1C C6Z H6Z2 107.9
H6Z1 C6Z H6Z2 107.2
C1B O1H C1I 112.31(9)
C1F O1L C1M 112.61(10)
C2B O2H C2I 113.71(10)
C2F O2L C2M 112.41(9)
C3B O3H C3I 113.66(9)
C3F O3L C3M 115.49(10)
C4B O4H C4I 113.50(10)
C4F O4L C4M 113.94(9)
C5B O5H C5I 113.87(9)
C5F O5L C5M 114.37(9)
C6F O6H C6I 113.68(10)
C6B O6L C6M 113.38(10)

loop_
_geom_bond_atom_site_label_1
_geom_bond_atom_site_label_2
_geom_bond_distance
C1A C1F 1.3932(18)
C1A C1B 1.3991(17)
C1A C1G 1.5038(17)
C1B O1H 1.3877(14)
C1B C1C 1.3955(17)
C1C C1D 1.3904(17)
C1C C6Z 1.5160(16)
C1D C1E 1.3918(16)
C1D H1D 0.95
C1E C1F 1.3919(17)
C1E C1Z 1.5164(16)
C1F O1L 1.3896(14)
C1G H1G1 0.98
C1G H1G2 0.98
C1G H1G3 0.98
C1I O1H 1.4311(15)
C1I H1I1 0.98
C1I H1I2 0.98
C1I H1I3 0.98
C1M O1L 1.4299(18)
C1M H1M1 0.98
C1M H1M2 0.98
C1M H1M3 0.98
C1Z C2C 1.5049(16)
C1Z H1Z1 0.99
C1Z H1Z2 0.99
C2A C2F 1.3980(17)
C2A C2B 1.3980(18)
C2A C2G 1.5019(16)
C2B O2H 1.3891(15)
C2B C2C 1.3920(17)
C2C C2D 1.3909(17)
C2D C2E 1.3883(17)
C2D H2D 0.95
C2E C2F 1.3992(16)
C2E C2Z 1.5176(16)
C2F O2L 1.3811(14)
C2G H2G1 0.98
C2G H2G2 0.98
C2G H2G3 0.98
C2I O2H 1.4297(16)
C2I H2I1 0.98
C2I H2I2 0.98
C2I H2I3 0.98
C2M O2L 1.4330(15)
C2M H2M1 0.98
C2M H2M2 0.98
C2M H2M3 0.98
C2Z C3E 1.5124(15)
C2Z H2Z1 0.99
C2Z H2Z2 0.99
C3A C3F 1.3985(16)
C3A C3B 1.3998(16)
C3A C3G 1.5040(16)
C3B O3H 1.3891(13)
C3B C3C 1.3919(16)
C3C C3D 1.3981(16)
C3C C3Z 1.5144(16)
C3D C3E 1.3872(16)
C3D H3D 0.95
C3E C3F 1.3958(16)
C3F O3L 1.3857(14)
C3G H3G1 0.98
C3G H3G2 0.98
C3G H3G3 0.98
C3I O3H 1.4304(15)
C3I H3I1 0.98
C3I H3I2 0.98
C3I H3I3 0.98
C3M O3L 1.4255(16)
C3M H3M1 0.98
C3M H3M2 0.98
C3M H3M3 0.98
C3Z C4E 1.5137(16)
C3Z H3Z1 0.99
C3Z H3Z2 0.99
C4A C4B 1.3978(17)
C4A C4F 1.3995(17)
C4A C4G 1.5042(17)
C4B O4H 1.3869(14)
C4B C4C 1.3924(17)
C4C C4D 1.3943(17)
C4C C4Z 1.5050(16)
C4D C4E 1.3905(17)
C4D H4D 0.95
C4E C4F 1.3936(17)
C4F O4L 1.3898(14)
C4G H4G1 0.98
C4G H4G2 0.98
C4G H4G3 0.98
C4I O4H 1.4302(16)
C4I H4I1 0.98
C4I H4I2 0.98
C4I H4I3 0.98
C4M O4L 1.4311(15)
C4M H4M1 0.98
C4M H4M2 0.98
C4M H4M3 0.98
C4Z C5C 1.5185(15)
C4Z H4Z1 0.99
C4Z H4Z2 0.99
C5A C5F 1.3994(17)
C5A C5B 1.4017(16)
C5A C5G 1.5071(16)
C5B O5H 1.3887(14)
C5B C5C 1.3935(16)
C5C C5D 1.3902(16)
C5D C5E 1.3913(16)
C5D H5D 0.95
C5E C5F 1.3966(17)
C5E C5Z 1.5048(16)
C5F O5L 1.3914(14)
C5G H5G1 0.98
C5G H5G2 0.98
C5G H5G3 0.98
C5I O5H 1.4280(16)
C5I H5I1 0.98
C5I H5I2 0.98
C5I H5I3 0.98
C5M O5L 1.4371(16)
C5M H5M1 0.98
C5M H5M2 0.98
C5M H5M3 0.98
C5Z C6C 1.5210(16)
C5Z H5Z1 0.99
C5Z H5Z2 0.99
C6A C6B 1.3982(17)
C6A C6F 1.3985(18)
C6A C6G 1.5064(17)
C6B O6L 1.3875(14)
C6B C6C 1.3976(16)
C6C C6D 1.3909(16)
C6D C6E 1.3964(17)
C6D H6D 0.95
C6E C6F 1.3953(17)
C6E C6Z 1.5124(16)
C6F O6H 1.3872(15)
C6G H6G1 0.98
C6G H6G2 0.98
C6G H6G3 0.98
C6I O6H 1.4254(17)
C6I H6I1 0.98
C6I H6I2 0.98
C6I H6I3 0.98
C6M O6L 1.4328(16)
C6M H6M1 0.98
C6M H6M2 0.98
C6M H6M3 0.98
C6Z H6Z1 0.99
C6Z H6Z2 0.99

loop_
_geom_torsion_atom_site_label_1
_geom_torsion_atom_site_label_2
_geom_torsion_atom_site_label_3
_geom_torsion_atom_site_label_4
_geom_torsion
C1F C1A C1B O1H 179.14(10)
C1G C1A C1B O1H -2.18(18)
C1F C1A C1B C1C -2.78(18)
C1G C1A C1B C1C 175.90(12)
O1H C1B C1C C1D 177.60(10)
C1A C1B C1C C1D -0.48(18)
O1H C1B C1C C6Z -5.22(17)
C1A C1B C1C C6Z 176.70(11)
C1B C1C C1D C1E 2.70(18)
C6Z C1C C1D C1E -174.38(11)
C1C C1D C1E C1F -1.53(18)
C1C C1D C1E C1Z 179.09(11)
C1D C1E C1F O1L -179.11(11)
C1Z C1E C1F O1L 0.29(17)
C1D C1E C1F C1A -1.96(18)
C1Z C1E C1F C1A 177.44(11)
C1B C1A C1F O1L -178.84(11)
C1G C1A C1F O1L 2.46(18)
C1B C1A C1F C1E 4.03(18)
C1G C1A C1F C1E -174.67(12)
C1D C1E C1Z C2C 9.55(16)
C1F C1E C1Z C2C -169.82(11)
C2F C2A C2B O2H 174.62(10)
C2G C2A C2B O2H -2.77(17)
C2F C2A C2B C2C 0.19(17)
C2G C2A C2B C2C -177.19(11)
O2H C2B C2C C2D -175.41(10)
C2A C2B C2C C2D -0.94(17)
O2H C2B C2C C1Z -1.34(17)
C2A C2B C2C C1Z 173.13(11)
C1E C1Z C2C C2D 79.04(13)
C1E C1Z C2C C2B -94.93(13)
C2B C2C C2D C2E 0.55(17)
C1Z C2C C2D C2E -173.64(11)
C2C C2D C2E C2F 0.56(17)
C2C C2D C2E C2Z 179.64(10)
C2B C2A C2F O2L -179.93(10)
C2G C2A C2F O2L -2.55(17)
C2B C2A C2F C2E 0.99(17)
C2G C2A C2F C2E 178.36(11)
C2D C2E C2F O2L 179.58(10)
C2Z C2E C2F O2L 0.50(16)
C2D C2E C2F C2A -1.35(17)
C2Z C2E C2F C2A 179.57(10)
C2D C2E C2Z C3E 31.94(15)
C2F C2E C2Z C3E -149.02(11)
C3F C3A C3B O3H -174.15(10)
C3G C3A C3B O3H 2.24(17)
C3F C3A C3B C3C 1.43(17)
C3G C3A C3B C3C 177.81(11)
O3H C3B C3C C3D 174.04(10)
C3A C3B C3C C3D -1.54(18)
O3H C3B C3C C3Z -5.01(17)
C3A C3B C3C C3Z 179.41(11)
C3B C3C C3D C3E 0.43(18)
C3Z C3C C3D C3E 179.48(11)
C3C C3D C3E C3F 0.74(18)
C3C C3D C3E C2Z 179.71(11)
C2E C2Z C3E C3D -107.80(12)
C2E C2Z C3E C3F 71.14(14)
C3D C3E C3F O3L -174.36(10)
C2Z C3E C3F O3L 6.67(16)
C3D C3E C3F C3A -0.86(17)
C2Z C3E C3F C3A -179.83(10)
C3B C3A C3F O3L 173.26(10)
C3G C3A C3F O3L -3.13(17)
C3B C3A C3F C3E -0.19(17)
C3G C3A C3F C3E -176.57(11)
C3B C3C C3Z C4E -140.91(12)
C3D C3C C3Z C4E 40.07(16)
C4F C4A C4B O4H -177.68(10)
C4G C4A C4B O4H -1.27(16)
C4F C4A C4B C4C -1.88(17)
C4G C4A C4B C4C 174.52(11)
O4H C4B C4C C4D 176.70(10)
C4A C4B C4C C4D 0.89(17)
O4H C4B C4C C4Z -2.63(16)
C4A C4B C4C C4Z -178.44(10)
C4B C4C C4D C4E 0.38(17)
C4Z C4C C4D C4E 179.71(10)
C4C C4D C4E C4F -0.57(17)
C4C C4D C4E C3Z -179.17(10)
C3C C3Z C4E C4D -114.36(12)
C3C C3Z C4E C4F 67.10(15)
C4D C4E C4F O4L -176.97(10)
C3Z C4E C4F O4L 1.60(16)
C4D C4E C4F C4A -0.48(17)
C3Z C4E C4F C4A 178.09(10)
C4B C4A C4F O4L 178.15(10)
C4G C4A C4F O4L 1.76(17)
C4B C4A C4F C4E 1.67(17)
C4G C4A C4F C4E -174.71(11)
C4B C4C C4Z C5C -89.16(13)
C4D C4C C4Z C5C 91.53(13)
C5F C5A C5B O5H -174.85(10)
C5G C5A C5B O5H 5.32(17)
C5F C5A C5B C5C 2.49(17)
C5G C5A C5B C5C -177.34(11)
O5H C5B C5C C5D 176.50(10)
C5A C5B C5C C5D -0.79(17)
O5H C5B C5C C4Z -3.54(17)
C5A C5B C5C C4Z 179.17(11)
C4C C4Z C5C C5D -24.96(16)
C4C C4Z C5C C5B 155.08(11)
C5B C5C C5D C5E -1.11(17)
C4Z C5C C5D C5E 178.92(11)
C5C C5D C5E C5F 1.20(17)
C5C C5D C5E C5Z -178.10(11)
C5D C5E C5F O5L 177.51(10)
C5Z C5E C5F O5L -3.20(16)
C5D C5E C5F C5A 0.62(17)
C5Z C5E C5F C5A 179.90(11)
C5B C5A C5F O5L -179.23(10)
C5G C5A C5F O5L 0.60(18)
C5B C5A C5F C5E -2.38(17)
C5G C5A C5F C5E 177.44(11)
C5D C5E C5Z C6C 101.03(12)
C5F C5E C5Z C6C -78.24(14)
C6F C6A C6B O6L 177.68(10)
C6G C6A C6B O6L -4.31(17)
C6F C6A C6B C6C -0.59(18)
C6G C6A C6B C6C 177.42(11)
O6L C6B C6C C6D -177.82(10)
C6A C6B C6C C6D 0.45(17)
O6L C6B C6C C5Z 3.15(17)
C6A C6B C6C C5Z -178.57(11)
C5E C5Z C6C C6D -35.83(15)
C5E C5Z C6C C6B 143.17(11)
C6B C6C C6D C6E -0.39(17)
C5Z C6C C6D C6E 178.64(11)
C6C C6D C6E C6F 0.46(17)
C6C C6D C6E C6Z -174.15(10)
C6D C6E C6F O6H -176.39(10)
C6Z C6E C6F O6H -1.93(17)
C6D C6E C6F C6A -0.61(17)
C6Z C6E C6F C6A 173.86(11)
C6B C6A C6F O6H 176.55(10)
C6G C6A C6F O6H -1.47(17)
C6B C6A C6F C6E 0.67(18)
C6G C6A C6F C6E -177.35(12)
C6F C6E C6Z C1C 105.58(13)
C6D C6E C6Z C1C -80.07(14)
C1D C1C C6Z C6E -23.64(17)
C1B C1C C6Z C6E 159.31(11)
C1C C1B O1H C1I 98.60(13)
C1A C1B O1H C1I -83.26(14)
C1E C1F O1L C1M -96.21(14)
C1A C1F O1L C1M 86.56(14)
C2C C2B O2H C2I -102.58(13)
C2A C2B O2H C2I 82.84(14)
C2A C2F O2L C2M 98.29(12)
C2E C2F O2L C2M -82.60(13)
C3C C3B O3H C3I 95.82(13)
C3A C3B O3H C3I -88.46(13)
C3E C3F O3L C3M -106.20(12)
C3A C3F O3L C3M 80.12(14)
C4C C4B O4H C4I 97.22(13)
C4A C4B O4H C4I -86.85(13)
C4E C4F O4L C4M -106.67(13)
C4A C4F O4L C4M 76.75(14)
C5C C5B O5H C5I 84.20(13)
C5A C5B O5H C5I -98.40(12)
C5E C5F O5L C5M 105.97(13)
C5A C5F O5L C5M -77.08(14)
C6E C6F O6H C6I -95.31(14)
C6A C6F O6H C6I 88.73(14)
C6C C6B O6L C6M -94.17(13)
C6A C6B O6L C6M 87.50(13)
